data_9007787
loop_
_publ_author_name
'Gougeon, P.'
'Potel, M.'
'Sergent, M.'

_publ_section_title
;
 Structure of SnMo5O8 containing bioctahedral Mo10 clusters
;
_journal_name_full 'Acta Crystallographica, Section C'
_journal_page_first 1188
_journal_page_last 1190
_journal_paper_doi 10.1107/S0108270189010759
_journal_volume 46
_journal_year 1990
_chemical_formula_structural SnMo5O8
_chemical_formula_sum 'Mo5 O8 Sn'
_space_group_IT_number 14
_symmetry_space_group_name_Hall '-P 2ybc'
_symmetry_space_group_name_H-M 'P 1 21/c 1'
_cell_angle_alpha 90
_cell_angle_beta 109.73
_cell_angle_gamma 90
_cell_length_a 7.533
_cell_length_b 9.268
_cell_length_c 9.970
_cell_formula_units_Z 4
_cell_volume 655.201
_database_code_amcsd 0010149
_exptl_crystal_density_diffrn 7.364
_cod_original_formula_sum 'Sn Mo5 O8'
_cod_database_code 9007787
_amcsd_formula_title SnMo5O8

loop_
_space_group_symop_operation_xyz
x,y,z
x,1/2-y,1/2+z
-x,1/2+y,1/2-z
-x,-y,-z

loop_
_atom_site_label
_atom_site_fract_x
_atom_site_fract_y
_atom_site_fract_z
_atom_site_U_iso_or_equiv
Sn 0.26701 0.51884 0.52159 0.01469
Mo1 0.61071 -0.11470 0.48243 0.00287
Mo2 0.38293 -0.11723 0.68149 0.00280
Mo3 0.17715 -0.12160 0.38412 0.00258
Mo4 0.80961 -0.13067 0.29737 0.00242
Mo5 -0.00029 -0.12236 0.58542 0.00255
O1 0.40180 0.00510 0.84980 0.00469
O2 0.00470 -0.23170 0.93060 0.00481
O3 -0.01520 0.00360 0.23580 0.00608
O4 0.39770 -0.25630 0.01860 0.00469
O5 0.79990 -0.25030 0.11970 0.00659
O6 0.20320 -0.25200 0.22010 0.00545
O7 0.59940 -0.24350 0.82470 0.00545
O8 0.38740 -0.00030 0.33400 0.00583

loop_
_cod_related_entry_id
_cod_related_entry_database
_cod_related_entry_code
1 AMCSD 0010149
